data_2000495
loop_
_publ_author_name
'Stankovi\'c, S.'
'Stefanovi\'c, A.'
'Bruvo, M.'
'Altomare, A.'

_publ_section_title
;
 <small>D</small>-Secoestrone derivatives. II.
 16-Cyano-3-methoxy-16,17-secoestra-1,3,5(10)-trien-17-yl
 <i>p</i>-toluenesulfonate
;
_journal_issue 11
_journal_name_full 'Acta Crystallographica Section C'
_journal_page_first 2082
_journal_page_last 2085
_journal_paper_doi 10.1107/S0108270192006450
_journal_volume 48
_journal_year 1992
_chemical_formula_sum 'C26 H31 N O4 S'
_chemical_formula_weight 453.6
_space_group_crystal_system monoclinic
_space_group_IT_number 4
_space_group_name_Hall 'P 2yb'
_space_group_name_H-M_alt 'P 1 21 1'
_atom_type_scat_source 'SHELX76 (Sheldrick, 1976)'
_cell_angle_alpha 90.
_cell_angle_beta 96.32(2)
_cell_angle_gamma 90.
_cell_formula_units_Z 4
_cell_length_a 31.196(8)
_cell_length_b 7.7480(10)
_cell_length_c 10.154(2)
_cell_measurement_reflns_used 22
_cell_measurement_temperature 293
_cell_measurement_theta_max 19.5
_cell_measurement_theta_min 15.0
_cell_volume 2439.4(9)
_computing_publication_material 'CSU (Vickovic, 1988)'
_computing_structure_refinement SHELX76
_computing_structure_solution
;
   SIR88 (Burla, Camalli, Cascarano, Giacovazzo, Polidori, Spagna &
   Viterbo, 1989), UNIQUE (Cascarano, Giacovazzo, Camalli, Spagna &
   Watkin, 1991)
;
_diffrn_measurement_device 'Philips PW1100'
_diffrn_measurement_method \w--2\q
_diffrn_radiation_type CuK\a
_diffrn_radiation_wavelength 1.5418
_diffrn_reflns_av_R_equivalents 0
_diffrn_reflns_limit_h_max 37
_diffrn_reflns_limit_h_min -35
_diffrn_reflns_limit_k_max 9
_diffrn_reflns_limit_k_min 0
_diffrn_reflns_limit_l_max 12
_diffrn_reflns_limit_l_min 0
_diffrn_reflns_number 3051
_diffrn_reflns_theta_max 70
_diffrn_standards_decay_% 0
_diffrn_standards_interval_time 120
_diffrn_standards_number 3
_exptl_absorpt_coefficient_mu 1.33
_exptl_absorpt_correction_type none
_exptl_crystal_colour Colourless
_exptl_crystal_density_diffrn 1.23
_exptl_crystal_description Prism
_exptl_crystal_size_max 1.27
_exptl_crystal_size_mid 0.75
_exptl_crystal_size_min 0.18
_refine_diff_density_max -0.31
_refine_diff_density_min 0.19
_refine_ls_goodness_of_fit_obs 0.6
_refine_ls_hydrogen_treatment noref
_refine_ls_number_parameters 586
_refine_ls_number_reflns 2999
_refine_ls_R_factor_obs 0.057
_refine_ls_shift/esd_max 0.18
_refine_ls_structure_factor_coef F
_refine_ls_weighting_details 'w = 1.43/[\s^2^(F)+0.000606F^2^]'
_refine_ls_weighting_scheme calc
_refine_ls_wR_factor_obs 0.061
_reflns_number_observed 2999
_reflns_observed_criterion F>4.0\s(F)
_cod_data_source_file ka1007.cif
_cod_data_source_block ka1007a
_cod_depositor_comments
;
The following automatic conversions were performed:

'_refine_ls_weighting_scheme' value '1.43/[\s^2^(F)+0.000606F^2^]'
was changed to 'calc'. New tag '_refine_ls_weighting_details' was
created. The value of the new tag was set to 'w =
1.43/[\s^2^(F)+0.000606F^2^]'.

Automatic conversion script
Id: cif_fix_values 3143 2015-03-26 13:38:13Z robertas 
;
_cod_original_cell_volume 2439.4(8)
_cod_original_formula_sum 'C26 H31 N1 O4 S1'
_cod_database_code 2000495

loop_
_space_group_symop_id
_space_group_symop_operation_xyz
1 x,y,z
2 -x,y+1/2,-z

loop_
_atom_site_label
_atom_site_fract_x
_atom_site_fract_y
_atom_site_fract_z
_atom_site_U_iso_or_equiv
S(1) .35320(10) .3984(3) .8754(2) .071000
O(1) .3164(2) .5155(8) .8611(5) .094(2)
O(2) .3943(2) .4650(8) .8479(5) .096(2)
O(3) .36110(10) .3375(6) 1.0213(4) .0640(10)
O(4) .5066(2) -.2589(10) 1.8457(6) .110(2)
N(1) .2852(2) -.3127(8) 1.2106(6) .081(2)
C(1) .4589(2) .0733(10) 1.6176(6) .063(2)
C(2) .4816(2) .0039(11) 1.7299(7) .071(2)
C(3) .4849(2) -.1764(12) 1.7401(8) .074(2)
C(4) .4670(2) -.2736(11) 1.6370(8) .078(2)
C(5) .4451(2) -.2032(9) 1.5239(7) .062(2)
C(6) .4245(2) -.3189(9) 1.4133(7) .068(2)
C(7) .4125(2) -.2291(9) 1.2829(6) .062(2)
C(8) .3854(2) -.0680(8) 1.3097(6) .0510(10)
C(9) .4150(2) .0595(8) 1.3921(6) .055(2)
C(10) .4397(2) -.0231(9) 1.5122(7) .057(2)
C(11) .3885(2) .2186(8) 1.4280(6) .059(2)
C(12) .3678(2) .3037(8) 1.3006(6) .059(2)
C(13) .3383(2) .1849(8) 1.2114(5) .0490(10)
C(14) .3635(2) .0149(8) 1.1819(5) .0500(10)
C(15) .3362(2) -.1111(10) 1.0910(6) .062(2)
C(16) .3080(2) -.2239(9) 1.1596(6) .060(2)
C(17) .3232(2) .2822(9) 1.0841(6) .057(2)
C(18) .2965(2) .1457(10) 1.2753(6) .069(2)
C(19) .5250(3) -.1610(17) 1.9567(8) .122(3)
C(20) .3399(2) .2146(11) .7866(5) .062(2)
C(21) .3016(3) .2015(14) .7111(7) .088(3)
C(22) .2913(3) .0518(15) .6417(7) .087(3)
C(23) .3204(3) -.0906(14) .6502(6) .084(3)
C(24) .3591(2) -.0752(12) .7303(6) .079(2)
C(25) .3698(2) .0787(12) .7967(6) .071(2)
C(26) .3092(3) -.2570(15) .5794(7) .119(3)
S(1') .16350(10) -.7542(4) 1.0105(2) .0930(10)
O(1') .2042(2) -.8351(8) 1.0257(5) .104(2)
O(2') .1255(2) -.8269(9) .9480(7) .123(2)
O(3') .1510(2) -.6933(6) 1.1501(4) .0770(10)
O(4') -.0138(2) -.1215(11) 1.8494(7) .127(2)
N(1') .2072(2) -.0342(8) 1.3958(6) .071(2)
C(1') .0396(2) -.4513(11) 1.6642(8) .076(2)
C(2') .0157(2) -.3853(12) 1.7579(9) .090(3)
C(3') .0097(2) -.2074(13) 1.7609(8) .083(2)
C(4') .0275(2) -.1033(12) 1.6701(9) .088(2)
C(5') .0516(2) -.1723(9) 1.5760(8) .069(2)
C(6') .0708(2) -.0525(10) 1.4830(8) .080(2)
C(7') .0860(2) -.1472(9) 1.3630(7) .068(2)
C(8') .1142(2) -.3006(8) 1.4118(6) .0530(10)
C(9') .0858(2) -.4342(9) 1.4736(7) .061(2)
C(10') .0588(2) -.3533(9) 1.5740(7) .063(2)
C(11') .1133(2) -.5825(9) 1.5316(7) .072(2)
C(12') .1368(2) -.6674(9) 1.4227(7) .075(2)
C(13') .1661(2) -.5386(8) 1.3580(6) .057(2)
C(14') .1383(2) -.3832(8) 1.3037(6) .055(2)
C(15') .1644(2) -.2455(9) 1.2318(6) .064(2)
C(16') .1885(2) -.1257(9) 1.3224(6) .056(2)
C(17') .1855(2) -.6334(9) 1.2463(6) .061(2)
C(18') .2048(2) -.4866(9) 1.4558(7) .070(2)
C(19') -.0341(3) -.2306(18) 1.9403(11) .146(4)
C(20') .1700(2) -.5450(12) .9326(6) .075(2)
C(21') .2105(3) -.4944(16) .9088(8) .098(3)
C(22') .2147(3) -.3420(18) .8451(8) .106(4)
C(23') .1800(3) -.2318(15) .8127(6) .092(3)
C(24') .1398(2) -.2864(15) .8452(7) .089(3)
C(25') .1349(3) -.4430(15) .9050(8) .089(3)
C(26') .1842(3) -.0587(16) .7439(7) .117(4)
H(1) .457 .2120(10) 1.6110(10) ?
H(2) .496 .0860(10) 1.8090(10) ?
H(4) .470 -.4120(10) 1.6430(10) ?
H(61) .447 -.4200(10) 1.3970(10) ?
H(62) .396 -.3750(10) 1.4450(10) ?
H(71) .441 -.1910(10) 1.2400(10) ?
H(72) .394 -.3150(10) 1.2160(10) ?
H(8) .359 -.1060(10) 1.3640(10) ?
H(9) .439 .1010(10) 1.3320(10) ?
H(111) .410 .3100(10) 1.4830(10) ?
H(112) .364 .1790(10) 1.4870(10) ?
H(121) .349 .4130(10) 1.3270(10) ?
H(122) .393 .3470(10) 1.2450(10) ?
H(14) .390 .0520(10) 1.1260(10) ?
H(151) .358 -.1910(10) 1.0410(10) ?
H(152) .316 -.0360(10) 1.0190(10) ?
H(171) .304 .3930(10) 1.1060(10) ?
H(172) .304 .1970(10) 1.0180(10) ?
H(181) .305 .0780(10) 1.3670(10) ?
H(182) .276 .0670(10) 1.2090(10) ?
H(183) .280 .2650(10) 1.2940(10) ?
H(191) .540 -.249(2) -1.9700(10) ?
H(192) .500 -.091(2) 1.9990(10) ?
H(193) .549 -.072(2) 1.9270(10) ?
H(21) .280 .3090(10) .7040(10) ?
H(22) .261 .044(2) .5790(10) ?
H(24) .381 -.1830(10) .7410(10) ?
H(25) .401 .0940(10) .8550(10) ?
H(261) .278 -.243(2) .5240(10) ?
H(262) .309 -.362(2) .6490(10) ?
H(263) .333 -.284(2) .5120(10) ?
H(1') .044 -.5900(10) 1.6600(10) ?
H(2') .002 -.4690(10) 1.8270(10) ?
H(4') .022 .0340(10) 1.6730(10) ?
H(61') .047 .0440(10) 1.4490(10) ?
H(62') .099 .0100(10) 1.5360(10) ?
H(71') .058 -.1940(10) 1.3020(10) ?
H(72') .104 -.0610(10) 1.3060(10) ?
H(8') .139 -.2510(10) 1.4850(10) ?
H(9') .063 -.4870(10) 1.3950(10) ?
H(111') .137 -.5360(10) 1.6090(10) ?
H(112') .093 -.6770(10) 1.5730(10) ?
H(121') .156 -.7730(10) 1.4650(10) ?
H(122') .113 -.716 1.347 ?
H(14') .114 -.4360(10) 1.2300(10) ?
H(151') .142 -.1720(10) 1.1660(10) ?
H(152') .187 -.3120(10) 1.1750(10) ?
H(171') .204 -.7430(10) 1.2870(10) ?
H(172') .207 -.5480(10) 1.1990(10) ?
H(181') .194 -.4170(10) 1.5380(10) ?
H(182') .226 -.4050(10) 1.4070(10) ?
H(183') .222 -.6010(10) 1.4920(10) ?
H(191') -.052 -.151(2) -1.9960(10) ?
H(192') -.010 -.303(2) 2.0000(10) ?
H(193') -.056 -.319(2) 1.8860(10) ?
H(21') .238 -.573(2) .9400(10) ?
H(22') .246 -.304(2) .8190(10) ?
H(24') .112 -.204(2) .8220(10) ?
H(25') .104 -.484(2) .9300(10) ?
H(261') .218 -.040(2) .7280(10) ?
H(262') .174 .045(2) .8050(10) ?
H(263') .164 -.059(2) .6500(10) ?

loop_
_geom_angle_atom_site_label_1
_geom_angle_atom_site_label_2
_geom_angle_atom_site_label_3
_geom_angle
O(1) S(1) O(2) 117.8(4)
O(1) S(1) O(3) 109.0(3)
O(1) S(1) C(20) 108.8(4)
O(2) S(1) O(3) 104.1(3)
O(2) S(1) C(20) 111.5(4)
O(3) S(1) C(20) 104.7(3)
S(1) O(3) C(17) 117.0(4)
C(3) O(4) C(19) 119.6(7)
O(4) C(3) C(2) 123.4(7)
O(4) C(3) C(4) 118.2(7)
C(14) C(13) C(17) 111.4(5)
C(13) C(14) C(15) 112.9(5)
C(14) C(15) C(16) 114.5(5)
C(15) C(16) N(1) 178.3(7)
O(3) C(17) C(13) 108.9(5)
S(1) C(20) C(21) 120.6(6)
S(1) C(20) C(25) 117.7(5)
O(1') S(1') O(2') 125.3(4)
O(1') S(1') O(3') 110.0(7)
O(1') S(1') C(20') 107.5(4)
O(2') S(1') O(3') 104.3(4)
O(2') S(1') C(20') 106.9(4)
O(3') S(1') C(20') 100.0(3)
S(1') O(3') C(17') 117.5(4)
C(3') O(4') C(19') 115.6(8)
O(4') C(3') C(2') 124.8(8)
O(4') C(3') C(4') 115.4(7)
C(14') C(13') C(17') 111.1(5)
C(13') C(14') C(15') 113.3(5)
C(14') C(15') C(16') 113.4(5)
C(15') C(16') N(1') 178.4(7)
O(3') C(17') C(13') 109.2(5)
S(1') C(20') C(21') 118.7(6)
S(1') C(20') C(25') 118.8(6)

loop_
_geom_bond_atom_site_label_1
_geom_bond_atom_site_label_2
_geom_bond_distance
S(1) O(1) 1.458(7)
S(1) O(2) 1.438(6)
S(1) O(3) 1.548(5)
S(1) C(20) 1.712(8)
O(3) C(17) 1.468(7)
O(4) C(3) 1.363(10)
O(4) C(19) 1.426(12)
C(1) C(2) 1.383(9)
C(1) C(10) 1.386(9)
C(2) C(3) 1.404(13)
C(3) C(4) 1.359(11)
C(4) C(5) 1.382(10)
C(5) C(6) 1.523(10)
C(5) C(10) 1.409(10)
C(6) C(7) 1.506(9)
C(7) C(8) 1.548(9)
C(8) C(9) 1.536(8)
C(8) C(14) 1.539(8)
C(9) C(10) 1.511(9)
C(9) C(11) 1.550(9)
C(11) C(12) 1.530(8)
C(12) C(13) 1.527(8)
C(13) C(14) 1.579(9)
C(13) C(17) 1.525(8)
C(13) C(18) 1.549(9)
C(14) C(15) 1.535(9)
C(15) C(16) 1.469(10)
C(16) N(1) 1.153(9)
C(20) C(25) 1.403(11)
C(21) C(22) 1.377(14)
C(22) C(23) 1.425(15)
C(23) C(24) 1.385(10)
C(23) C(26) 1.499(15)
C(24) C(25) 1.392(12)
C(20) C(21) 1.351(10)
S(1') O(1') 1.409(7)
S(1') O(2') 1.400(7)
S(1') O(3') 1.583(5)
S(1') C(20') 1.825(9)
O(3') C(17') 1.448(8)
O(4') C(3') 1.390(10)
O(4') C(19') 1.448(14)
C(1') C(2') 1.371(12)
C(1') C(10') 1.377(11)
C(2') C(3') 1.392(14)
C(3') C(4') 1.386(13)
C(4') C(5') 1.386(12)
C(5') C(6') 1.495(11)
C(5') C(10') 1.421(10)
C(6') C(7') 1.541(11)
C(7') C(8') 1.528(9)
C(8') C(9') 1.540(9)
C(8') C(14') 1.537(9)
C(9') C(10') 1.527(9)
C(9') C(11') 1.514(9)
C(11') C(12') 1.540(9)
C(12') C(13') 1.548(9)
C(13') C(14') 1.549(9)
C(13') C(17') 1.531(9)
C(13') C(18') 1.530(9)
C(14') C(15') 1.570(9)
C(15') C(16') 1.456(9)
C(16') N(1') 1.141(9)
C(20') C(25') 1.354(12)
C(21') C(22') 1.360(17)
C(22') C(23') 1.389(15)
C(23') C(24') 1.397(12)
C(23') C(26') 1.524(16)
C(24') C(25') 1.373(15)
C(20') C(21') 1.370(12)

loop_
_geom_torsion_atom_site_label_1
_geom_torsion_atom_site_label_2
_geom_torsion_atom_site_label_3
_geom_torsion_atom_site_label_4
_geom_torsion_site_symmetry_1
_geom_torsion_site_symmetry_2
_geom_torsion_site_symmetry_3
_geom_torsion_site_symmetry_4
_geom_torsion
_geom_torsion_publ_flag
C(11) C(12) C(13) C(18) . . . . 70.4(6) yes
C(11) C(12) C(13) C(17) . . . . -175.3(5) yes
C(12) C(13) C(17) O(3) . . . . 57.5(6) yes
C(13) C(17) O(3) S(1) . . . . 165.5(4) yes
C(17) O(3) S(1) O(1) . . . . 45.9(5) yes
C(17) O(3) S(1) O(2) . . . . 172.5(4) yes
C(17) O(3) S(1) C(20) . . . . -70.4(5) yes
C(12) C(13) C(14) O(15) . . . . -179.3(5) yes
C(13) C(14) C(15) O(16) . . . . -83.7(7) yes
C(1) C(2) C(3) O(4) . . . . 179.7(7) yes
C(11') C(12') C(13') C(18') . . . . 69.1(7) yes
C(11') C(12') C(13') C(17') . . . . -176.6(5) yes
C(12') C(13') C(17') O(3') . . . . 59.9(6) yes
C(13') C(17') O(3') S(1') . . . . 165.5(4) yes
C(17') O(3') S(1') O(1') . . . . 34.9(6) yes
C(17') O(3') S(1') O(2') . . . . 171.7(5) yes
C(17') O(3') S(1') C(20') . . . . -78.0(5) yes
C(12') C(13') C(14') O(15') . . . . -178.4(5) yes
C(13') C(14') C(15') O(16') . . . . -82.1(7) yes
C(1') C(2') C(3') O(4') . . . . 179.7(8) yes
